data_1563830
loop_
_publ_author_name
'Schwarzer, Sandra'
'B\"ohme, Uwe'
'Fels, Sabine'
'G\"unther, Betty'
'Brendler, Erica'

_publ_section_title
;
 (S)-N-[(2-hydroxynaphthalen-1-yl)methylidene]valine -- A valuable ligand
 for the preparation of chiral complexes
;
_journal_name_full 'Inorganica Chimica Acta'
_journal_page_first 136
_journal_page_last 147
_journal_paper_doi 10.1016/j.ica.2018.08.011
_journal_volume 483
_journal_year 2018
_chemical_absolute_configuration ad
_chemical_formula_moiety 'C17 H18 Cl Ge N O3'
_chemical_formula_sum 'C17 H18 Cl Ge N O3'
_chemical_formula_weight 392.36
_chemical_melting_point 485
_space_group_crystal_system orthorhombic
_space_group_IT_number 19
_space_group_name_Hall 'P 2ac 2ab'
_space_group_name_H-M_alt 'P 21 21 21'
_atom_sites_solution_hydrogens geom
_cell_angle_alpha 90
_cell_angle_beta 90
_cell_angle_gamma 90
_cell_formula_units_Z 4
_cell_length_a 9.3138(3)
_cell_length_b 10.8417(5)
_cell_length_c 16.9196(5)
_cell_measurement_reflns_used 4132
_cell_measurement_temperature 153(2)
_cell_measurement_theta_max 29.66
_cell_measurement_theta_min 1.88
_cell_volume 1708.50(11)
_computing_cell_refinement 'STOE X-AREA'
_computing_data_collection 'STOE X-AREA'
_computing_data_reduction 'STOE X-RED'
_computing_molecular_graphics 'ORTEP3 (Farrugia, 1997)'
_computing_publication_material 'SHELXL-2014/7 (Sheldrick 2014)'
_computing_structure_refinement 'SHELXL-2014/7 (Sheldrick 2014)'
_computing_structure_solution 'SHELXS97 (Sheldrick, 2008)'
_diffrn_ambient_temperature 153(2)
_diffrn_detector 'image plate (34 cm diameter)'
_diffrn_detector_area_resol_mean 6.67
_diffrn_detector_type STOE
_diffrn_measured_fraction_theta_full 1.000
_diffrn_measured_fraction_theta_max 1.000
_diffrn_measurement_device '2-circle goniometer'
_diffrn_measurement_device_type 'STOE IPDS 2'
_diffrn_radiation_monochromator graphite
_diffrn_radiation_source 'fine-focus sealed tube'
_diffrn_radiation_type MoK\a
_diffrn_radiation_wavelength 0.71073
_diffrn_reflns_av_R_equivalents 0.0352
_diffrn_reflns_av_unetI/netI 0.0148
_diffrn_reflns_Laue_measured_fraction_full 1.000
_diffrn_reflns_Laue_measured_fraction_max 1.000
_diffrn_reflns_limit_h_max 12
_diffrn_reflns_limit_h_min -12
_diffrn_reflns_limit_k_max 14
_diffrn_reflns_limit_k_min 0
_diffrn_reflns_limit_l_max 22
_diffrn_reflns_limit_l_min 0
_diffrn_reflns_number 4132
_diffrn_reflns_point_group_measured_fraction_full 1.000
_diffrn_reflns_point_group_measured_fraction_max 1.000
_diffrn_reflns_theta_full 25.242
_diffrn_reflns_theta_max 27.998
_diffrn_reflns_theta_min 2.231
_exptl_absorpt_coefficient_mu 1.962
_exptl_absorpt_correction_T_max 0.7992
_exptl_absorpt_correction_T_min 0.5115
_exptl_absorpt_correction_type integration
_exptl_absorpt_process_details 'X-RED; Stoe, 2009'
_exptl_crystal_colour Colourless
_exptl_crystal_density_diffrn 1.525
_exptl_crystal_description Needle
_exptl_crystal_F_000 800
_exptl_crystal_size_max 0.600
_exptl_crystal_size_mid 0.250
_exptl_crystal_size_min 0.200
_refine_diff_density_max 0.272
_refine_diff_density_min -0.482
_refine_diff_density_rms 0.059
_refine_ls_abs_structure_details
;
 Flack x determined using 1632 quotients [(I+)-(I-)]/[(I+)+(I-)]
 (Parsons, Flack and Wagner, Acta Cryst. B69 (2013) 249-259).
;
_refine_ls_abs_structure_Flack -0.008(4)
_refine_ls_extinction_coef .
_refine_ls_extinction_method none
_refine_ls_goodness_of_fit_ref 1.039
_refine_ls_hydrogen_treatment constr
_refine_ls_matrix_type full
_refine_ls_number_parameters 211
_refine_ls_number_reflns 4132
_refine_ls_number_restraints 0
_refine_ls_restrained_S_all 1.039
_refine_ls_R_factor_all 0.0258
_refine_ls_R_factor_gt 0.0229
_refine_ls_shift/su_max 0.001
_refine_ls_shift/su_mean 0.000
_refine_ls_structure_factor_coef Fsqd
_refine_ls_weighting_details 'w=1/[\s^2^(Fo^2^)+(0.0403P)^2^+0.1755P] where P=(Fo^2^+2Fc^2^)/3'
_refine_ls_weighting_scheme calc
_refine_ls_wR_factor_gt 0.0561
_refine_ls_wR_factor_ref 0.0575
_reflns_Friedel_coverage 0.752
_reflns_Friedel_fraction_full 1.000
_reflns_Friedel_fraction_max 1.000
_reflns_number_gt 3917
_reflns_number_total 4132
_reflns_threshold_expression 'I > 2\s(I)'
_cod_data_source_file k87F2_12.cif
_cod_data_source_block k87F2_12
_cod_database_code 1563830
_shelx_space_group_comment
;
The symmetry employed for this shelxl refinement is uniquely defined
by the following loop, which should always be used as a source of
symmetry information in preference to the above space-group names.
They are only intended as comments.
;
_shelx_estimated_absorpt_t_min 0.386
_shelx_estimated_absorpt_t_max 0.695

loop_
_space_group_symop_operation_xyz
'x, y, z'
'-x+1/2, -y, z+1/2'
'x+1/2, -y+1/2, -z'
'-x, y+1/2, -z+1/2'

loop_
_atom_site_label
_atom_site_type_symbol
_atom_site_fract_x
_atom_site_fract_y
_atom_site_fract_z
_atom_site_U_iso_or_equiv
_atom_site_adp_type
_atom_site_occupancy
_atom_site_site_symmetry_order
_atom_site_calc_flag
_atom_site_refinement_flags_posn
_atom_site_refinement_flags_adp
_atom_site_refinement_flags_occupancy
_atom_site_disorder_assembly
_atom_site_disorder_group
Ge1 Ge 0.04924(3) -0.00672(2) 0.96062(2) 0.01691(7) Uani 1 1 d . . . . .
Cl1 Cl 0.00675(8) -0.08382(7) 0.84438(4) 0.02554(14) Uani 1 1 d . . . . .
O1 O 0.0973(2) 0.15053(18) 0.91977(12) 0.0224(4) Uani 1 1 d . . . . .
O2 O 0.0349(2) -0.16811(18) 1.00926(12) 0.0245(4) Uani 1 1 d . . . . .
O3 O 0.1551(2) -0.32331(18) 1.06353(12) 0.0261(4) Uani 1 1 d . . . . .
N1 N 0.2510(2) -0.03245(18) 0.98145(12) 0.0154(4) Uani 1 1 d . . . . .
C1 C 0.3423(3) 0.1145(2) 0.88462(15) 0.0161(4) Uani 1 1 d . . . . .
C2 C 0.2101(3) 0.1757(2) 0.87549(15) 0.0179(5) Uani 1 1 d . . . . .
C3 C 0.1944(3) 0.2698(2) 0.81765(16) 0.0220(5) Uani 1 1 d . . . . .
H3 H 0.1049 0.3108 0.8118 0.026 Uiso 1 1 calc R U . . .
C4 C 0.3066(3) 0.3014(3) 0.77080(17) 0.0228(6) Uani 1 1 d . . . . .
H4 H 0.2935 0.3632 0.7317 0.027 Uiso 1 1 calc R U . . .
C5 C 0.5570(4) 0.2781(3) 0.72795(18) 0.0269(6) Uani 1 1 d . . . . .
H5 H 0.5413 0.3385 0.6882 0.032 Uiso 1 1 calc R U . . .
C6 C 0.6896(4) 0.2245(3) 0.7355(2) 0.0313(7) Uani 1 1 d . . . . .
H6 H 0.7656 0.2474 0.7010 0.038 Uiso 1 1 calc R U . . .
C7 C 0.7121(3) 0.1359(3) 0.7941(2) 0.0308(7) Uani 1 1 d . . . . .
H7 H 0.8048 0.1005 0.8002 0.037 Uiso 1 1 calc R U . . .
C8 C 0.6026(3) 0.0990(3) 0.84333(18) 0.0235(5) Uani 1 1 d . . . . .
H8 H 0.6203 0.0377 0.8823 0.028 Uiso 1 1 calc R U . . .
C9 C 0.4643(3) 0.1510(2) 0.83662(14) 0.0172(5) Uani 1 1 d . . . . .
C10 C 0.4440(4) 0.2442(2) 0.77870(15) 0.0198(5) Uani 1 1 d . . . . .
C11 C 0.3550(3) 0.0164(2) 0.93976(13) 0.0157(4) Uani 1 1 d . . . . .
H11 H 0.4482 -0.0172 0.9472 0.019 Uiso 1 1 calc R U . . .
C12 C 0.2845(3) -0.1388(2) 1.03291(15) 0.0165(4) Uani 1 1 d . . . . .
H12 H 0.3646 -0.1871 1.0085 0.020 Uiso 1 1 calc R U . . .
C13 C 0.1513(3) -0.2197(2) 1.03642(16) 0.0193(4) Uani 1 1 d . . . . .
C14 C 0.3292(3) -0.0996(2) 1.11689(16) 0.0220(5) Uani 1 1 d . . . . .
H14 H 0.3364 -0.1765 1.1493 0.026 Uiso 1 1 calc R U . . .
C15 C 0.2191(4) -0.0170(3) 1.15665(16) 0.0299(6) Uani 1 1 d . . . . .
H15A H 0.2467 -0.0034 1.2119 0.045 Uiso 1 1 calc R U . . .
H15B H 0.1246 -0.0566 1.1547 0.045 Uiso 1 1 calc R U . . .
H15C H 0.2149 0.0624 1.1290 0.045 Uiso 1 1 calc R U . . .
C16 C 0.4780(4) -0.0398(3) 1.11669(19) 0.0344(7) Uani 1 1 d . . . . .
H16A H 0.4730 0.0402 1.0898 0.052 Uiso 1 1 calc R U . . .
H16B H 0.5458 -0.0935 1.0889 0.052 Uiso 1 1 calc R U . . .
H16C H 0.5104 -0.0277 1.1713 0.052 Uiso 1 1 calc R U . . .
C17 C -0.1084(3) 0.0587(3) 1.02087(19) 0.0304(6) Uani 1 1 d . . . . .
H17A H -0.0751 0.0803 1.0741 0.046 Uiso 1 1 calc R U . . .
H17B H -0.1845 -0.0034 1.0246 0.046 Uiso 1 1 calc R U . . .
H17C H -0.1458 0.1326 0.9946 0.046 Uiso 1 1 calc R U . . .

loop_
_atom_site_aniso_label
_atom_site_aniso_U_11
_atom_site_aniso_U_22
_atom_site_aniso_U_33
_atom_site_aniso_U_23
_atom_site_aniso_U_13
_atom_site_aniso_U_12
Ge1 0.01532(11) 0.01821(11) 0.01719(11) -0.00151(10) 0.00056(9) 0.00209(10)
Cl1 0.0245(3) 0.0306(3) 0.0215(3) -0.0071(2) -0.0054(2) 0.0046(3)
O1 0.0203(9) 0.0210(9) 0.0260(10) 0.0020(8) 0.0037(8) 0.0056(7)
O2 0.0192(9) 0.0231(9) 0.0313(10) 0.0041(7) -0.0033(8) -0.0042(8)
O3 0.0289(10) 0.0201(9) 0.0292(10) 0.0050(8) 0.0006(8) -0.0041(8)
N1 0.0180(9) 0.0143(9) 0.0140(9) 0.0014(7) -0.0011(7) 0.0005(7)
C1 0.0194(11) 0.0136(10) 0.0155(10) -0.0001(9) -0.0015(9) 0.0009(9)
C2 0.0209(12) 0.0149(10) 0.0179(11) -0.0012(9) -0.0002(9) 0.0018(9)
C3 0.0261(13) 0.0175(12) 0.0224(13) 0.0028(10) -0.0036(11) 0.0067(10)
C4 0.0301(15) 0.0181(12) 0.0201(13) 0.0052(10) -0.0044(11) 0.0014(11)
C5 0.0314(15) 0.0243(12) 0.0251(13) 0.0075(10) 0.0008(13) -0.0069(13)
C6 0.0301(17) 0.0280(15) 0.0357(18) 0.0076(13) 0.0061(14) -0.0066(12)
C7 0.0219(14) 0.0269(14) 0.0436(18) 0.0085(13) 0.0072(13) 0.0007(11)
C8 0.0210(12) 0.0201(12) 0.0294(13) 0.0070(10) 0.0021(11) 0.0003(10)
C9 0.0215(12) 0.0138(10) 0.0162(10) 0.0002(8) -0.0004(9) -0.0008(9)
C10 0.0279(13) 0.0157(10) 0.0159(11) 0.0016(8) -0.0024(11) -0.0028(11)
C11 0.0166(10) 0.0153(11) 0.0153(9) -0.0007(8) -0.0011(8) -0.0015(9)
C12 0.0193(11) 0.0136(9) 0.0165(11) 0.0032(9) -0.0013(10) -0.0007(8)
C13 0.0229(11) 0.0185(10) 0.0164(11) -0.0009(10) 0.0010(10) -0.0030(9)
C14 0.0303(14) 0.0208(12) 0.0148(11) 0.0019(9) -0.0046(10) -0.0032(10)
C15 0.0468(17) 0.0260(15) 0.0169(11) -0.0026(11) 0.0019(11) 0.0021(13)
C16 0.0378(18) 0.0383(15) 0.0270(14) 0.0002(12) -0.0117(13) -0.0138(13)
C17 0.0247(13) 0.0336(15) 0.0329(15) -0.0034(12) 0.0105(11) 0.0048(12)

loop_
_atom_type_symbol
_atom_type_description
_atom_type_scat_dispersion_real
_atom_type_scat_dispersion_imag
_atom_type_scat_source
C C 0.0033 0.0016 'International Tables Vol C Tables 4.2.6.8 and 6.1.1.4'
H H 0.0000 0.0000 'International Tables Vol C Tables 4.2.6.8 and 6.1.1.4'
N N 0.0061 0.0033 'International Tables Vol C Tables 4.2.6.8 and 6.1.1.4'
O O 0.0106 0.0060 'International Tables Vol C Tables 4.2.6.8 and 6.1.1.4'
Cl Cl 0.1484 0.1585 'International Tables Vol C Tables 4.2.6.8 and 6.1.1.4'
Ge Ge 0.1547 1.8001 'International Tables Vol C Tables 4.2.6.8 and 6.1.1.4'

loop_
_exptl_crystal_face_index_h
_exptl_crystal_face_index_k
_exptl_crystal_face_index_l
_exptl_crystal_face_perp_dist
1 0 0 0.3073
5 -30 28 0.1042
5 -30 -2 0.0782
7 -3 -30 0.1522
0 -30 24 0.0964
-5 -30 1 0.1055
-5 -30 -24 0.1053
-6 3 -30 0.1508
-5 28 -30 0.1153
-5 30 0 0.0685
-5 28 30 0.0607
-5 1 30 0.1372

loop_
_geom_angle_atom_site_label_1
_geom_angle_atom_site_label_2
_geom_angle_atom_site_label_3
_geom_angle
_geom_angle_site_symmetry_1
_geom_angle_site_symmetry_3
O1 Ge1 C17 92.38(12) . .
O1 Ge1 N1 88.10(9) . .
C17 Ge1 N1 134.35(12) . .
O1 Ge1 O2 169.81(9) . .
C17 Ge1 O2 93.18(12) . .
N1 Ge1 O2 81.90(8) . .
O1 Ge1 Cl1 93.38(7) . .
C17 Ge1 Cl1 118.86(10) . .
N1 Ge1 Cl1 106.66(6) . .
O2 Ge1 Cl1 91.40(6) . .
C2 O1 Ge1 125.58(17) . .
C13 O2 Ge1 118.65(16) . .
C11 N1 C12 118.4(2) . .
C11 N1 Ge1 124.23(17) . .
C12 N1 Ge1 115.20(16) . .
C2 C1 C11 119.9(2) . .
C2 C1 C9 119.6(2) . .
C11 C1 C9 120.5(2) . .
O1 C2 C1 122.5(2) . .
O1 C2 C3 117.2(2) . .
C1 C2 C3 120.3(2) . .
C4 C3 C2 120.3(3) . .
C4 C3 H3 119.9 . .
C2 C3 H3 119.9 . .
C3 C4 C10 121.8(3) . .
C3 C4 H4 119.1 . .
C10 C4 H4 119.1 . .
C6 C5 C10 120.4(3) . .
C6 C5 H5 119.8 . .
C10 C5 H5 119.8 . .
C5 C6 C7 119.5(3) . .
C5 C6 H6 120.2 . .
C7 C6 H6 120.2 . .
C8 C7 C6 121.2(3) . .
C8 C7 H7 119.4 . .
C6 C7 H7 119.4 . .
C7 C8 C9 120.8(3) . .
C7 C8 H8 119.6 . .
C9 C8 H8 119.6 . .
C8 C9 C10 117.5(2) . .
C8 C9 C1 124.1(2) . .
C10 C9 C1 118.4(2) . .
C5 C10 C9 120.5(3) . .
C5 C10 C4 120.0(2) . .
C9 C10 C4 119.5(3) . .
N1 C11 C1 126.5(2) . .
N1 C11 H11 116.7 . .
C1 C11 H11 116.7 . .
N1 C12 C13 107.5(2) . .
N1 C12 C14 112.7(2) . .
C13 C12 C14 110.1(2) . .
N1 C12 H12 108.8 . .
C13 C12 H12 108.8 . .
C14 C12 H12 108.8 . .
O3 C13 O2 123.7(2) . .
O3 C13 C12 121.6(2) . .
O2 C13 C12 114.7(2) . .
C15 C14 C16 111.3(2) . .
C15 C14 C12 112.9(2) . .
C16 C14 C12 111.1(2) . .
C15 C14 H14 107.1 . .
C16 C14 H14 107.1 . .
C12 C14 H14 107.1 . .
C14 C15 H15A 109.5 . .
C14 C15 H15B 109.5 . .
H15A C15 H15B 109.5 . .
C14 C15 H15C 109.5 . .
H15A C15 H15C 109.5 . .
H15B C15 H15C 109.5 . .
C14 C16 H16A 109.5 . .
C14 C16 H16B 109.5 . .
H16A C16 H16B 109.5 . .
C14 C16 H16C 109.5 . .
H16A C16 H16C 109.5 . .
H16B C16 H16C 109.5 . .
Ge1 C17 H17A 109.5 . .
Ge1 C17 H17B 109.5 . .
H17A C17 H17B 109.5 . .
Ge1 C17 H17C 109.5 . .
H17A C17 H17C 109.5 . .
H17B C17 H17C 109.5 . .

loop_
_geom_bond_atom_site_label_1
_geom_bond_atom_site_label_2
_geom_bond_distance
_geom_bond_site_symmetry_2
Ge1 O1 1.893(2) .
Ge1 C17 1.923(3) .
Ge1 N1 1.932(2) .
Ge1 O2 1.9382(19) .
Ge1 Cl1 2.1734(7) .
O1 C2 1.319(3) .
O2 C13 1.303(3) .
O3 C13 1.214(3) .
N1 C11 1.310(3) .
N1 C12 1.478(3) .
C1 C2 1.407(4) .
C1 C11 1.419(3) .
C1 C9 1.451(4) .
C2 C3 1.421(4) .
C3 C4 1.355(4) .
C3 H3 0.9500 .
C4 C10 1.428(4) .
C4 H4 0.9500 .
C5 C6 1.371(5) .
C5 C10 1.407(4) .
C5 H5 0.9500 .
C6 C7 1.397(5) .
C6 H6 0.9500 .
C7 C8 1.376(4) .
C7 H7 0.9500 .
C8 C9 1.411(4) .
C8 H8 0.9500 .
C9 C10 1.421(3) .
C11 H11 0.9500 .
C12 C13 1.520(3) .
C12 C14 1.540(4) .
C12 H12 1.0000 .
C14 C15 1.519(4) .
C14 C16 1.530(4) .
C14 H14 1.0000 .
C15 H15A 0.9800 .
C15 H15B 0.9800 .
C15 H15C 0.9800 .
C16 H16A 0.9800 .
C16 H16B 0.9800 .
C16 H16C 0.9800 .
C17 H17A 0.9800 .
C17 H17B 0.9800 .
C17 H17C 0.9800 .

loop_
_geom_hbond_atom_site_label_D
_geom_hbond_atom_site_label_H
_geom_hbond_atom_site_label_A
_geom_hbond_distance_DH
_geom_hbond_distance_HA
_geom_hbond_distance_DA
_geom_hbond_angle_DHA
_geom_hbond_site_symmetry_A
C11 H11 O3 0.95 2.60 3.493(3) 157.6 3_547
C12 H12 O2 1.00 2.25 3.214(3) 161.0 3_547

loop_
_geom_torsion_atom_site_label_1
_geom_torsion_atom_site_label_2
_geom_torsion_atom_site_label_3
_geom_torsion_atom_site_label_4
_geom_torsion
_geom_torsion_site_symmetry_1
_geom_torsion_site_symmetry_2
_geom_torsion_site_symmetry_3
_geom_torsion_site_symmetry_4
C17 Ge1 O1 C2 174.4(2) . . . .
N1 Ge1 O1 C2 40.1(2) . . . .
O2 Ge1 O1 C2 51.3(6) . . . .
Cl1 Ge1 O1 C2 -66.5(2) . . . .
Ge1 O1 C2 C1 -33.7(4) . . . .
Ge1 O1 C2 C3 147.1(2) . . . .
C11 C1 C2 O1 4.0(4) . . . .
C9 C1 C2 O1 -176.9(2) . . . .
C11 C1 C2 C3 -176.8(2) . . . .
C9 C1 C2 C3 2.3(4) . . . .
O1 C2 C3 C4 179.2(3) . . . .
C1 C2 C3 C4 0.0(4) . . . .
C2 C3 C4 C10 -1.4(4) . . . .
C10 C5 C6 C7 -0.1(5) . . . .
C5 C6 C7 C8 1.7(5) . . . .
C6 C7 C8 C9 -0.9(5) . . . .
C7 C8 C9 C10 -1.4(4) . . . .
C7 C8 C9 C1 178.1(3) . . . .
C2 C1 C9 C8 177.4(2) . . . .
C11 C1 C9 C8 -3.5(4) . . . .
C2 C1 C9 C10 -3.1(4) . . . .
C11 C1 C9 C10 176.0(2) . . . .
C6 C5 C10 C9 -2.2(4) . . . .
C6 C5 C10 C4 179.5(3) . . . .
C8 C9 C10 C5 3.0(4) . . . .
C1 C9 C10 C5 -176.6(2) . . . .
C8 C9 C10 C4 -178.7(2) . . . .
C1 C9 C10 C4 1.7(4) . . . .
C3 C4 C10 C5 178.9(3) . . . .
C3 C4 C10 C9 0.6(4) . . . .
C12 N1 C11 C1 176.8(2) . . . .
Ge1 N1 C11 C1 14.3(3) . . . .
C2 C1 C11 N1 5.4(4) . . . .
C9 C1 C11 N1 -173.7(2) . . . .
C11 N1 C12 C13 -148.4(2) . . . .
Ge1 N1 C12 C13 15.7(2) . . . .
C11 N1 C12 C14 90.1(3) . . . .
Ge1 N1 C12 C14 -105.8(2) . . . .
Ge1 O2 C13 O3 -175.4(2) . . . .
Ge1 O2 C13 C12 5.5(3) . . . .
N1 C12 C13 O3 167.6(2) . . . .
C14 C12 C13 O3 -69.4(3) . . . .
N1 C12 C13 O2 -13.3(3) . . . .
C14 C12 C13 O2 109.7(3) . . . .
N1 C12 C14 C15 54.7(3) . . . .
C13 C12 C14 C15 -65.3(3) . . . .
N1 C12 C14 C16 -71.1(3) . . . .
C13 C12 C14 C16 168.9(2) . . . .
